data_7061324
loop_
_publ_author_name
'Robles-Mar\'in, Elvis'
'Flores-Alamo, Marcos'
'Garcia, Juventino J.'

_publ_section_title
;
 Electrochemical activation of CO2 by MOF-(Fe, Ni, Mn) derivatives of
 5-aminoisophthalic acid and the thiazole group influence on its catalytic
 activity
;
_journal_issue 13
_journal_name_full 'New Journal of Chemistry'
_journal_page_first 6060
_journal_page_last 6067
_journal_paper_doi 10.1039/D2NJ00364C
_journal_volume 46
_journal_year 2022
_chemical_formula_sum 'C12 H8 Mn N2 O4 S'
_chemical_formula_weight 331.2
_space_group_IT_number 14
_space_group_name_Hall '-P 2ybc'
_space_group_name_H-M_alt 'P 1 21/c 1'
_symmetry_cell_setting monoclinic
_symmetry_Int_Tables_number 14
_symmetry_space_group_name_Hall '-P 2ybc'
_symmetry_space_group_name_H-M 'P 1 21/c 1'
_atom_sites_solution_hydrogens geom
_audit_conform_dict_location ftp://ftp.iucr.org/pub/cif_core.dic
_audit_conform_dict_name cif_core.dic
_audit_conform_dict_version 2.4.5
_audit_creation_date 2021-06-30T13:15:02-00:00
_audit_creation_method 'WinGX routine CIF_UPDATE'
_audit_update_record
;
2021-08-16 deposited with the CCDC.	2022-02-28 downloaded from the CCDC.
;
_cell_angle_alpha 90
_cell_angle_beta 91.067(13)
_cell_angle_gamma 90
_cell_formula_units_Z 4
_cell_length_a 8.7610(10)
_cell_length_b 10.3491(14)
_cell_length_c 14.860(2)
_cell_measurement_reflns_used 3054
_cell_measurement_temperature 120(2)
_cell_measurement_theta_max 27.09
_cell_measurement_theta_min 3.903
_cell_volume 1347.1(3)
_computing_cell_refinement
;
        CrysAlisPro, Agilent Technologies,
        Version 1.171.36.32 (release 02-08-2013 CrysAlis171 .NET)
        (compiled Aug  2 2013,16:46:58)
;
_computing_data_collection
;
        CrysAlisPro, Agilent Technologies,
        Version 1.171.36.32 (release 02-08-2013 CrysAlis171 .NET)
        (compiled Aug  2 2013,16:46:58)
;
_computing_data_reduction
;
        CrysAlisPro, Agilent Technologies,
        Version 1.171.36.32 (release 02-08-2013 CrysAlis171 .NET)
        (compiled Aug  2 2013,16:46:58)
;
_computing_molecular_graphics
;
          'Ortep-3 for Windows (Farrugia, 1997)'
      L. J. Farrugia, J. Appl. Crystallogr., 1997, 30, 565.
;
_computing_publication_material
;	
        'WinGX publication routines (Farrugia, 1999)'				 
	L. J. Farrugia, J. Appl. Crystallogr., 1999, 32, 837-838.
;
_computing_structure_refinement
;
      'SHELXS-2018 (Sheldrick, 2015)'
      Sheldrick, G. M. (2015). Acta Cryst. C71, 3--8.
;
_computing_structure_solution
;
      'SHELXS-2018 (Sheldrick, 2015)'
      Sheldrick, G. M. (2015). Acta Cryst. A71, 3--8.
;
_diffrn_ambient_temperature 120(2)
_diffrn_detector_area_resol_mean 10.4685
_diffrn_measured_fraction_theta_full 0.998
_diffrn_measured_fraction_theta_max 0.998
_diffrn_measurement_device_type 'Xcalibur, Atlas, Gemini'
_diffrn_measurement_method '\w scans'
_diffrn_orient_matrix_UB_11 0.0150565
_diffrn_orient_matrix_UB_12 0.0466876
_diffrn_orient_matrix_UB_13 -0.0339139
_diffrn_orient_matrix_UB_21 -0.0204934
_diffrn_orient_matrix_UB_22 -0.0453448
_diffrn_orient_matrix_UB_23 -0.0333567
_diffrn_orient_matrix_UB_31 -0.0767819
_diffrn_orient_matrix_UB_32 0.0212615
_diffrn_orient_matrix_UB_33 0.0032795
_diffrn_radiation_monochromator graphite
_diffrn_radiation_type MoK\a
_diffrn_radiation_wavelength 0.71073
_diffrn_reflns_av_R_equivalents 0.1103
_diffrn_reflns_av_unetI/netI 0.1284
_diffrn_reflns_Laue_measured_fraction_full 0.998
_diffrn_reflns_Laue_measured_fraction_max 0.998
_diffrn_reflns_limit_h_max 10
_diffrn_reflns_limit_h_min -10
_diffrn_reflns_limit_k_max 12
_diffrn_reflns_limit_k_min -12
_diffrn_reflns_limit_l_max 17
_diffrn_reflns_limit_l_min 0
_diffrn_reflns_number 2388
_diffrn_reflns_point_group_measured_fraction_full 0.998
_diffrn_reflns_point_group_measured_fraction_max 0.998
_diffrn_reflns_theta_full 25.026
_diffrn_reflns_theta_max 25.026
_diffrn_reflns_theta_min 3.323
_exptl_absorpt_coefficient_mu 1.147
_exptl_absorpt_correction_T_max 0.915
_exptl_absorpt_correction_T_min 0.851
_exptl_absorpt_correction_type analytical
_exptl_absorpt_process_details
;
        CrysAlisPro, Agilent Technologies,
        Version 1.171.36.32 (release 02-08-2013 CrysAlis171 .NET)
        (compiled Aug  2 2013,16:46:58)
Analytical numeric absorption correction using a multifaceted crystal
                        model based on expressions derived by R.C. Clark & J.S.
        (Clark, R. C. & Reid, J. S. (1995). Acta Cryst. A51, 887-897)
;
_exptl_crystal_colour 'pale yellow'
_exptl_crystal_density_diffrn 1.633
_exptl_crystal_description block
_exptl_crystal_F_000 668
_exptl_crystal_size_max 0.225
_exptl_crystal_size_mid 0.11
_exptl_crystal_size_min 0.083
_refine_diff_density_max 1.581
_refine_diff_density_min -1.431
_refine_diff_density_rms 0.202
_refine_ls_extinction_method none
_refine_ls_goodness_of_fit_ref 1.116
_refine_ls_hydrogen_treatment constr
_refine_ls_matrix_type full
_refine_ls_number_parameters 177
_refine_ls_number_reflns 2388
_refine_ls_number_restraints 3
_refine_ls_restrained_S_all 1.116
_refine_ls_R_factor_all 0.1082
_refine_ls_R_factor_gt 0.0953
_refine_ls_shift/su_max 0
_refine_ls_shift/su_mean 0
_refine_ls_structure_factor_coef Fsqd
_refine_ls_weighting_details 'w=1/[\s^2^(Fo^2^)+(0.0714P)^2^+24.9127P] where P=(Fo^2^+2Fc^2^)/3'
_refine_ls_weighting_scheme calc
_refine_ls_wR_factor_gt 0.2591
_refine_ls_wR_factor_ref 0.2668
_reflns_Friedel_coverage 0
_reflns_number_gt 1987
_reflns_number_total 2388
_reflns_threshold_expression 'I > 2\s(I)'
_cod_data_source_file d2nj00364c2.cif
_cod_data_source_block 5-erm41d-1342_tw
_cod_depositor_comments 'Adding full bibliography for 7061322--7061324.cif.'
_cod_original_sg_symbol_H-M 'P 21/c'
_cod_database_code 7061324
_shelx_estimated_absorpt_t_min 0.782
_shelx_estimated_absorpt_t_max 0.911

loop_
_symmetry_equiv_pos_as_xyz
'x, y, z'
'-x, y+1/2, -z+1/2'
'-x, -y, -z'
'x, -y-1/2, z-1/2'

loop_
_atom_site_label
_atom_site_type_symbol
_atom_site_fract_x
_atom_site_fract_y
_atom_site_fract_z
_atom_site_U_iso_or_equiv
_atom_site_adp_type
_atom_site_occupancy
_atom_site_site_symmetry_order
_atom_site_calc_flag
_atom_site_refinement_flags_posn
_atom_site_refinement_flags_adp
_atom_site_refinement_flags_occupancy
_atom_site_disorder_assembly
_atom_site_disorder_group
Mn1 Mn 0.61564(15) 0.38891(13) 0.50917(9) 0.0167(4) Uani 1 1 d . . . . .
S1 S 0.7985(6) -0.0180(4) 0.4315(3) 0.0618(12) Uani 1 1 d . . . . .
O1 O 0.7733(9) 0.4893(7) 0.5984(5) 0.0252(16) Uani 1 1 d . . . . .
O2 O 0.4132(9) 0.3721(7) 0.4251(5) 0.0293(18) Uani 1 1 d . . . . .
O3 O 0.4752(8) 0.3513(7) 0.6201(5) 0.0264(17) Uani 1 1 d . . . . .
O4 O 0.7064(8) 0.5001(7) 0.4049(4) 0.0246(16) Uani 1 1 d . . . . .
N1 N 1.1509(11) 0.8480(10) 0.7342(6) 0.035(2) Uani 1 1 d . . . . .
H1 H 1.180799 0.906217 0.773923 0.042 Uiso 1 1 calc R U . . .
N2 N 0.7068(10) 0.1968(8) 0.4935(6) 0.029(2) Uani 1 1 d D . . . .
C1 C 0.7828(12) 0.6899(10) 0.6766(6) 0.021(2) Uani 1 1 d . . . . .
C2 C 0.9349(12) 0.7183(11) 0.6741(7) 0.024(2) Uani 1 1 d . . . . .
H2 H 0.997348 0.674834 0.632239 0.029 Uiso 1 1 calc R U . . .
C3 C 1.0011(13) 0.8111(11) 0.7327(7) 0.0305(19) Uani 1 1 d . . . . .
C4 C 0.9035(12) 0.8684(11) 0.7957(7) 0.025(2) Uani 1 1 d . . . . .
H4 H 0.943571 0.92969 0.837427 0.03 Uiso 1 1 calc R U . . .
C5 C 0.7511(11) 0.8367(10) 0.7977(6) 0.021(2) Uani 1 1 d . . . . .
C6 C 0.6881(10) 0.7501(11) 0.7383(6) 0.020(2) Uani 1 1 d . . . . .
H6 H 0.581998 0.731359 0.738914 0.024 Uiso 1 1 calc R U . . .
C7 C 0.7083(13) 0.5956(10) 0.6109(6) 0.024(2) Uani 1 1 d . . . . .
C8 C 0.3473(13) 0.4016(10) 0.6343(6) 0.025(2) Uani 1 1 d . . . . .
C11 C 0.7464(13) 0.1399(12) 0.4180(8) 0.035(3) Uani 1 1 d D . . . .
C12 C 0.7381(12) 0.2038(12) 0.3261(7) 0.029(2) Uani 1 1 d . . . . .
H12A H 0.634592 0.191239 0.299675 0.035 Uiso 1 1 calc R U . . .
H12B H 0.755278 0.297789 0.33319 0.035 Uiso 1 1 calc R U . . .
C9 C 0.695(4) 0.096(3) 0.555(2) 0.0305(19) Uani 0.40(4) 1 d D . P A 1
H9 H 0.659937 0.113065 0.613956 0.037 Uiso 0.40(4) 1 calc R U P A 1
C10 C 0.732(5) -0.022(2) 0.533(2) 0.0305(19) Uani 0.40(4) 1 d D . P A 1
H10 H 0.722585 -0.096248 0.570075 0.037 Uiso 0.40(4) 1 calc R U P A 1
C9A C 0.733(3) 0.120(2) 0.5694(13) 0.0305(19) Uani 0.60(4) 1 d D . P A 2
H9A H 0.718297 0.149868 0.62904 0.037 Uiso 0.60(4) 1 calc R U P A 2
C10A C 0.783(3) -0.0023(19) 0.5499(14) 0.0305(19) Uani 0.60(4) 1 d D . P A 2
H10A H 0.804942 -0.068058 0.59283 0.037 Uiso 0.60(4) 1 calc R U P A 2

loop_
_atom_site_aniso_label
_atom_site_aniso_U_11
_atom_site_aniso_U_22
_atom_site_aniso_U_33
_atom_site_aniso_U_23
_atom_site_aniso_U_13
_atom_site_aniso_U_12
Mn1 0.0162(7) 0.0197(8) 0.0143(8) 0.0000(6) 0.0027(5) 0.0007(6)
S1 0.097(3) 0.0337(19) 0.056(2) -0.0014(16) 0.018(2) 0.022(2)
O1 0.037(4) 0.019(4) 0.019(4) -0.003(3) 0.000(3) -0.001(3)
O2 0.040(4) 0.034(4) 0.013(3) -0.001(3) -0.006(3) 0.000(4)
O3 0.032(4) 0.029(4) 0.019(4) 0.004(3) 0.010(3) 0.007(3)
O4 0.030(4) 0.027(4) 0.017(3) 0.003(3) 0.003(3) 0.000(3)
N1 0.030(5) 0.045(6) 0.031(5) -0.021(5) 0.008(4) -0.007(5)
N2 0.040(5) 0.027(5) 0.020(4) -0.002(4) 0.007(4) 0.008(4)
C1 0.029(5) 0.015(5) 0.017(5) -0.003(4) -0.004(4) 0.009(4)
C2 0.024(5) 0.030(6) 0.018(5) -0.005(4) 0.007(4) 0.004(4)
C3 0.035(5) 0.029(4) 0.028(4) -0.004(3) -0.003(3) -0.010(3)
C4 0.025(5) 0.031(6) 0.019(5) -0.006(4) 0.004(4) -0.003(5)
C5 0.020(5) 0.026(6) 0.017(5) 0.001(4) 0.004(4) 0.007(4)
C6 0.015(4) 0.026(5) 0.019(5) -0.001(4) 0.005(4) 0.007(4)
C7 0.040(6) 0.024(6) 0.007(4) 0.003(4) 0.003(4) -0.005(5)
C8 0.045(7) 0.020(5) 0.011(5) -0.001(4) 0.003(4) 0.000(5)
C11 0.033(6) 0.033(7) 0.038(7) -0.001(5) 0.007(5) 0.007(5)
C12 0.023(5) 0.036(6) 0.028(6) -0.006(5) 0.008(4) 0.002(5)
C9 0.035(5) 0.029(4) 0.028(4) -0.004(3) -0.003(3) -0.010(3)
C10 0.035(5) 0.029(4) 0.028(4) -0.004(3) -0.003(3) -0.010(3)
C9A 0.035(5) 0.029(4) 0.028(4) -0.004(3) -0.003(3) -0.010(3)
C10A 0.035(5) 0.029(4) 0.028(4) -0.004(3) -0.003(3) -0.010(3)

loop_
_atom_type_symbol
_atom_type_description
_atom_type_scat_dispersion_real
_atom_type_scat_dispersion_imag
_atom_type_scat_source
C C 0.0033 0.0016 'International Tables Vol C Tables 4.2.6.8 and 6.1.1.4'
H H 0 0 'International Tables Vol C Tables 4.2.6.8 and 6.1.1.4'
Mn Mn 0.3368 0.7283 'International Tables Vol C Tables 4.2.6.8 and 6.1.1.4'
N N 0.0061 0.0033 'International Tables Vol C Tables 4.2.6.8 and 6.1.1.4'
O O 0.0106 0.006 'International Tables Vol C Tables 4.2.6.8 and 6.1.1.4'
S S 0.1246 0.1234 'International Tables Vol C Tables 4.2.6.8 and 6.1.1.4'

loop_
_exptl_crystal_face_index_h
_exptl_crystal_face_index_k
_exptl_crystal_face_index_l
_exptl_crystal_face_perp_dist
1 14 -5 0.0546
0 -4 -20 0.0418
0 4 20 0.0418
12 -3 -2 0.0992
-12 3 2 0.0992
-1 -14 5 0.0546

loop_
_geom_angle_atom_site_label_1
_geom_angle_atom_site_label_2
_geom_angle_atom_site_label_3
_geom_angle
_geom_angle_site_symmetry_1
_geom_angle_site_symmetry_3
_geom_angle_publ_flag
O4 Mn1 O3 155.8(3) . . ?
O4 Mn1 N2 106.2(3) . . ?
O3 Mn1 N2 97.9(3) . . ?
O4 Mn1 O2 86.3(3) . . ?
O3 Mn1 O2 87.3(3) . . ?
N2 Mn1 O2 99.5(3) . . ?
O4 Mn1 O1 86.7(3) . . ?
O3 Mn1 O1 89.1(3) . . ?
N2 Mn1 O1 106.0(3) . . ?
O2 Mn1 O1 154.5(3) . . ?
O4 Mn1 Mn1 77.4(2) . 3_666 ?
O3 Mn1 Mn1 79.3(2) . 3_666 ?
N2 Mn1 Mn1 157.7(3) . 3_666 ?
O2 Mn1 Mn1 58.4(2) . 3_666 ?
O1 Mn1 Mn1 96.2(2) . 3_666 ?
C10 S1 C11 91.8(10) . . ?
C11 S1 C10A 90.2(7) . . ?
C7 O1 Mn1 103.0(6) . . ?
C7 O2 Mn1 157.8(7) 3_666 . ?
C8 O3 Mn1 126.0(6) . . ?
C8 O4 Mn1 129.9(7) 3_666 . ?
C3 N1 C12 123.1(9) . 3_766 ?
C3 N1 H1 118.5 . . ?
C12 N1 H1 118.5 3_766 . ?
C11 N2 C9 104.3(17) . . ?
C11 N2 C9A 113.0(13) . . ?
C11 N2 Mn1 127.4(8) . . ?
C9 N2 Mn1 126.1(16) . . ?
C9A N2 Mn1 119.6(11) . . ?
C2 C1 C6 121.0(9) . . ?
C2 C1 C7 121.9(9) . . ?
C6 C1 C7 117.1(9) . . ?
C1 C2 C3 121.3(9) . . ?
C1 C2 H2 119.3 . . ?
C3 C2 H2 119.3 . . ?
N1 C3 C4 117.7(10) . . ?
N1 C3 C2 125.7(10) . . ?
C4 C3 C2 116.5(10) . . ?
C5 C4 C3 121.0(10) . . ?
C5 C4 H4 119.5 . . ?
C3 C4 H4 119.5 . . ?
C6 C5 C4 121.5(9) . . ?
C6 C5 C8 119.9(9) . 2_656 ?
C4 C5 C8 118.6(9) . 2_656 ?
C5 C6 C1 118.6(9) . . ?
C5 C6 H6 120.7 . . ?
C1 C6 H6 120.7 . . ?
O2 C7 O1 124.5(10) 3_666 . ?
O2 C7 C1 117.6(9) 3_666 . ?
O1 C7 C1 117.9(9) . . ?
O3 C8 O4 125.7(10) . 3_666 ?
O3 C8 C5 116.9(9) . 2_646 ?
O4 C8 C5 117.3(10) 3_666 2_646 ?
N2 C11 C12 124.1(10) . . ?
N2 C11 S1 113.7(9) . . ?
C12 C11 S1 122.0(9) . . ?
N1 C12 C11 112.1(10) 3_766 . ?
N1 C12 H12A 109.2 3_766 . ?
C11 C12 H12A 109.2 . . ?
N1 C12 H12B 109.2 3_766 . ?
C11 C12 H12B 109.2 . . ?
H12A C12 H12B 107.9 . . ?
C10 C9 N2 121(3) . . ?
C10 C9 H9 119.5 . . ?
N2 C9 H9 119.5 . . ?
C9 C10 S1 107.7(18) . . ?
C9 C10 H10 126.2 . . ?
S1 C10 H10 126.2 . . ?
C10A C9A N2 113.8(17) . . ?
C10A C9A H9A 123.1 . . ?
N2 C9A H9A 123.1 . . ?
C9A C10A S1 108.9(12) . . ?
C9A C10A H10A 125.5 . . ?
S1 C10A H10A 125.5 . . ?

loop_
_geom_bond_atom_site_label_1
_geom_bond_atom_site_label_2
_geom_bond_distance
_geom_bond_site_symmetry_2
_geom_bond_publ_flag
Mn1 O4 2.098(7) . ?
Mn1 O3 2.112(7) . ?
Mn1 N2 2.156(9) . ?
Mn1 O2 2.157(7) . ?
Mn1 O1 2.163(7) . ?
Mn1 Mn1 3.073(3) 3_666 ?
S1 C10 1.63(3) . ?
S1 C11 1.707(13) . ?
S1 C10A 1.78(2) . ?
O1 C7 1.254(13) . ?
O2 C7 1.229(13) 3_666 ?
O3 C8 1.257(13) . ?
O4 C8 1.259(13) 3_666 ?
N1 C3 1.366(15) . ?
N1 C12 1.439(13) 3_766 ?
N1 H1 0.88 . ?
N2 C11 1.319(14) . ?
N2 C9 1.395(19) . ?
N2 C9A 1.395(17) . ?
C1 C2 1.365(15) . ?
C1 C6 1.394(13) . ?
C1 C7 1.520(14) . ?
C2 C3 1.413(15) . ?
C2 H2 0.95 . ?
C3 C4 1.411(16) . ?
C4 C5 1.375(15) . ?
C4 H4 0.95 . ?
C5 C6 1.368(15) . ?
C5 C8 1.499(14) 2_656 ?
C6 H6 0.95 . ?
C11 C12 1.518(16) . ?
C12 H12A 0.99 . ?
C12 H12B 0.99 . ?
C9 C10 1.30(4) . ?
C9 H9 0.95 . ?
C10 H10 0.95 . ?
C9A C10A 1.37(3) . ?
C9A H9A 0.95 . ?
C10A H10A 0.95 . ?

loop_
_geom_torsion_atom_site_label_1
_geom_torsion_atom_site_label_2
_geom_torsion_atom_site_label_3
_geom_torsion_atom_site_label_4
_geom_torsion
_geom_torsion_site_symmetry_1
_geom_torsion_site_symmetry_2
_geom_torsion_site_symmetry_3
_geom_torsion_site_symmetry_4
_geom_torsion_publ_flag
C6 C1 C2 C3 -1.1(16) . . . . ?
C7 C1 C2 C3 176.7(10) . . . . ?
C12 N1 C3 C4 179.6(11) 3_766 . . . ?
C12 N1 C3 C2 0.7(19) 3_766 . . . ?
C1 C2 C3 N1 -178.6(11) . . . . ?
C1 C2 C3 C4 2.5(16) . . . . ?
N1 C3 C4 C5 179.5(11) . . . . ?
C2 C3 C4 C5 -1.6(16) . . . . ?
C3 C4 C5 C6 -0.8(16) . . . . ?
C3 C4 C5 C8 -179.5(10) . . . 2_656 ?
C4 C5 C6 C1 2.3(15) . . . . ?
C8 C5 C6 C1 -179.1(9) 2_656 . . . ?
C2 C1 C6 C5 -1.3(15) . . . . ?
C7 C1 C6 C5 -179.2(9) . . . . ?
Mn1 O1 C7 O2 -2.6(11) . . . 3_666 ?
Mn1 O1 C7 C1 176.0(7) . . . . ?
C2 C1 C7 O2 -134.0(11) . . . 3_666 ?
C6 C1 C7 O2 43.9(13) . . . 3_666 ?
C2 C1 C7 O1 47.4(14) . . . . ?
C6 C1 C7 O1 -134.7(10) . . . . ?
Mn1 O3 C8 O4 -14.4(15) . . . 3_666 ?
Mn1 O3 C8 C5 164.0(6) . . . 2_646 ?
C9 N2 C11 C12 165.4(19) . . . . ?
C9A N2 C11 C12 -176.6(16) . . . . ?
Mn1 N2 C11 C12 1.8(17) . . . . ?
C9 N2 C11 S1 -11(2) . . . . ?
C9A N2 C11 S1 7.0(17) . . . . ?
Mn1 N2 C11 S1 -174.6(6) . . . . ?
C10 S1 C11 N2 12.1(18) . . . . ?
C10A S1 C11 N2 -5.4(13) . . . . ?
C10 S1 C11 C12 -164.4(18) . . . . ?
C10A S1 C11 C12 178.1(14) . . . . ?
N2 C11 C12 N1 151.9(11) . . . 3_766 ?
S1 C11 C12 N1 -32.0(14) . . . 3_766 ?
C11 N2 C9 C10 5(3) . . . . ?
Mn1 N2 C9 C10 169(2) . . . . ?
N2 C9 C10 S1 4(3) . . . . ?
C11 S1 C10 C9 -8(2) . . . . ?
C11 N2 C9A C10A -5(2) . . . . ?
Mn1 N2 C9A C10A 176.4(13) . . . . ?
N2 C9A C10A S1 1(2) . . . . ?
C11 S1 C10A C9A 2.4(15) . . . . ?
